data_2209731
loop_
_publ_author_name
'Din, Laily B.'
'Sulaiman, Intan. S. C.'
'Yamin, Bohari M.'

_publ_section_title
;
 5-Acetylgoniothalamin
;
_journal_coeditor_code AT2055
_journal_issue 8
_journal_name_full 'Acta Crystallographica Section E'
_journal_page_first o3316
_journal_page_last o3318
_journal_paper_doi 10.1107/S1600536806026651
_journal_volume 62
_journal_year 2006
_chemical_formula_iupac 'C15 H14 O4'
_chemical_formula_moiety 'C15 H14 O4'
_chemical_formula_sum 'C15 H14 O4'
_chemical_formula_weight 258.26
_chemical_name_systematic
;
5-Acetylgoniothalamin
;
_space_group_IT_number 19
_symmetry_cell_setting orthorhombic
_symmetry_space_group_name_Hall 'P 2ac 2ab'
_symmetry_space_group_name_H-M 'P 21 21 21'
_atom_sites_solution_hydrogens geom
_atom_sites_solution_primary direct
_atom_sites_solution_secondary difmap
_audit_creation_method SHELXL-97
_cell_angle_alpha 90.00
_cell_angle_beta 90.00
_cell_angle_gamma 90.00
_cell_formula_units_Z 4
_cell_length_a 5.3798(12)
_cell_length_b 13.659(3)
_cell_length_c 18.153(4)
_cell_measurement_reflns_used 1992
_cell_measurement_temperature 298(2)
_cell_measurement_theta_max 26.0
_cell_measurement_theta_min 1.8
_cell_volume 1333.9(5)
_computing_cell_refinement 'SAINT (Bruker, 2000)'
_computing_data_collection 'SMART (Bruker, 2000)'
_computing_data_reduction SAINT
_computing_molecular_graphics 'SHELXTL (Sheldrick, 1997b)'
_computing_publication_material 'SHELXTL, PARST (Nardelli, 1995) and PLATON (Spek, 2003)'
_computing_structure_refinement 'SHELXL97 (Sheldrick, 1997a)'
_computing_structure_solution 'SHELXS97 (Sheldrick, 1997a)'
_diffrn_ambient_temperature 298(2)
_diffrn_detector_area_resol_mean 83.66
_diffrn_measured_fraction_theta_full 0.99
_diffrn_measured_fraction_theta_max 0.99
_diffrn_measurement_device_type
;
Bruker SMART APEX CCD area-detector
;
_diffrn_measurement_method \w
_diffrn_radiation_monochromator graphite
_diffrn_radiation_source 'fine-focus sealed tube'
_diffrn_radiation_type MoK\a
_diffrn_radiation_wavelength 0.71073
_diffrn_reflns_av_R_equivalents 0.0252
_diffrn_reflns_av_sigmaI/netI 0.0203
_diffrn_reflns_limit_h_max 6
_diffrn_reflns_limit_h_min -5
_diffrn_reflns_limit_k_max 16
_diffrn_reflns_limit_k_min -16
_diffrn_reflns_limit_l_max 22
_diffrn_reflns_limit_l_min -17
_diffrn_reflns_number 7462
_diffrn_reflns_theta_full 26.0
_diffrn_reflns_theta_max 26.0
_diffrn_reflns_theta_min 1.8
_diffrn_standards_decay_% 0
_diffrn_standards_interval_count 0
_diffrn_standards_interval_time 0
_diffrn_standards_number 0
_exptl_absorpt_coefficient_mu 0.093
_exptl_absorpt_correction_T_max 0.983
_exptl_absorpt_correction_T_min 0.955
_exptl_absorpt_correction_type multi-scan
_exptl_absorpt_process_details '(SADABS; Bruker, 2000)'
_exptl_crystal_colour colourless
_exptl_crystal_density_diffrn 1.286
_exptl_crystal_density_method 'not measured'
_exptl_crystal_description block
_exptl_crystal_F_000 544
_exptl_crystal_size_max 0.49
_exptl_crystal_size_mid 0.33
_exptl_crystal_size_min 0.18
_refine_diff_density_max 0.12
_refine_diff_density_min -0.12
_refine_ls_extinction_method none
_refine_ls_goodness_of_fit_ref 1.12
_refine_ls_hydrogen_treatment constr
_refine_ls_matrix_type full
_refine_ls_number_parameters 182
_refine_ls_number_reflns 1551
_refine_ls_number_restraints 2
_refine_ls_restrained_S_all 1.12
_refine_ls_R_factor_all 0.064
_refine_ls_R_factor_gt 0.048
_refine_ls_shift/su_max 0.000
_refine_ls_shift/su_mean 0.000
_refine_ls_structure_factor_coef Fsqd
_refine_ls_weighting_details 'calc w=1/[\s^2^(Fo^2^)+(0.0402P)^2^+0.207P] where P=(Fo^2^+2Fc^2^)/3'
_refine_ls_weighting_scheme calc
_refine_ls_wR_factor_gt 0.099
_refine_ls_wR_factor_ref 0.106
_reflns_number_gt 1234
_reflns_number_total 1551
_reflns_threshold_expression I>2\s(I)
_cod_data_source_file at2055.cif
_cod_data_source_block I
_cod_database_code 2209731
_cod_database_fobs_code 2209731

loop_
_symmetry_equiv_pos_as_xyz
'x, y, z'
'-x+1/2, -y, z+1/2'
'-x, y+1/2, -z+1/2'
'x+1/2, -y+1/2, -z'

loop_
_atom_site_type_symbol
_atom_site_label
_atom_site_fract_x
_atom_site_fract_y
_atom_site_fract_z
_atom_site_U_iso_or_equiv
_atom_site_adp_type
_atom_site_calc_flag
_atom_site_refinement_flags
_atom_site_occupancy
_atom_site_disorder_assembly
_atom_site_disorder_group
O O1 0.1988(5) 0.06094(15) 0.80970(11) 0.0840(7) Uani d . 1 . .
O O2 0.1372(8) -0.09214(18) 0.77891(15) 0.1312(13) Uani d . 1 . .
O O3 0.2487(4) 0.18972(13) 0.68682(11) 0.0684(6) Uani d . 1 A .
O O4A 0.469(2) 0.3000(15) 0.6310(14) 0.193(9) Uani d PD 0.49(2) A 1
O O4B 0.4908(12) 0.2341(10) 0.5991(3) 0.097(4) Uani d PD 0.51(2) A 2
C C2 0.2664(10) -0.0208(3) 0.77337(19) 0.0940(12) Uani d . 1 . .
C C3 0.4868(9) -0.0148(3) 0.72586(19) 0.0926(12) Uani d . 1 . .
H H3A 0.5674 -0.0721 0.7118 0.111 Uiso calc R 1 . .
C C4 0.5721(8) 0.0695(3) 0.70293(18) 0.0838(10) Uani d . 1 . .
H H4A 0.7017 0.0717 0.6690 0.101 Uiso calc R 1 . .
C C5 0.4615(6) 0.1620(2) 0.73118(15) 0.0650(8) Uani d . 1 . .
H H5A 0.5858 0.2144 0.7311 0.078 Uiso calc R 1 . .
C C6 0.3681(7) 0.14439(19) 0.80823(16) 0.0680(8) Uani d . 1 . .
H H6A 0.5114 0.1287 0.8394 0.082 Uiso calc R 1 . .
C C7 0.2879(6) 0.2407(3) 0.62717(18) 0.0792(10) Uani d D 1 . .
C C8 0.0637(7) 0.2650(2) 0.58597(16) 0.0774(9) Uani d . 1 A .
H H8A -0.0374 0.2075 0.5807 0.116 Uiso calc R 1 . .
H H8B 0.1088 0.2891 0.5381 0.116 Uiso calc R 1 . .
H H8C -0.0280 0.3145 0.6120 0.116 Uiso calc R 1 . .
C C9 0.2354(7) 0.2285(2) 0.84183(15) 0.0689(8) Uani d . 1 . .
H H9A 0.0928 0.2520 0.8189 0.083 Uiso calc R 1 . .
C C10 0.3111(7) 0.2710(2) 0.90264(15) 0.0667(8) Uani d . 1 . .
H H10A 0.4515 0.2439 0.9244 0.080 Uiso calc R 1 . .
C C11 0.2038(6) 0.3555(2) 0.94070(14) 0.0617(7) Uani d . 1 . .
C C12 0.3175(7) 0.3910(2) 1.00413(16) 0.0728(9) Uani d . 1 . .
H H12A 0.4606 0.3605 1.0215 0.087 Uiso calc R 1 . .
C C13 0.2237(8) 0.4699(2) 1.04180(17) 0.0823(10) Uani d . 1 . .
H H13A 0.3031 0.4924 1.0840 0.099 Uiso calc R 1 . .
C C14 0.0135(8) 0.5154(3) 1.01708(19) 0.0850(10) Uani d . 1 . .
H H14A -0.0514 0.5687 1.0426 0.102 Uiso calc R 1 . .
C C15 -0.1010(7) 0.4823(2) 0.95475(19) 0.0837(10) Uani d . 1 . .
H H15A -0.2430 0.5138 0.9377 0.100 Uiso calc R 1 . .
C C16 -0.0087(7) 0.4027(2) 0.91673(17) 0.0728(9) Uani d . 1 . .
H H16A -0.0901 0.3806 0.8747 0.087 Uiso calc R 1 . .

loop_
_atom_site_aniso_label
_atom_site_aniso_U_11
_atom_site_aniso_U_22
_atom_site_aniso_U_33
_atom_site_aniso_U_12
_atom_site_aniso_U_13
_atom_site_aniso_U_23
O1 0.1160(19) 0.0688(12) 0.0671(12) -0.0137(14) 0.0099(14) 0.0117(10)
O2 0.209(4) 0.0731(15) 0.1115(19) -0.035(2) 0.007(2) 0.0166(14)
O3 0.0670(13) 0.0739(12) 0.0642(11) -0.0083(11) -0.0064(11) 0.0192(10)
O4A 0.101(6) 0.226(14) 0.253(17) -0.064(8) -0.074(8) 0.174(13)
O4B 0.053(3) 0.179(8) 0.059(4) -0.011(4) 0.018(2) 0.033(4)
C2 0.152(4) 0.0581(19) 0.072(2) -0.005(3) -0.012(3) 0.0162(17)
C3 0.128(3) 0.070(2) 0.079(2) 0.022(2) -0.001(3) 0.0025(18)
C4 0.088(2) 0.091(2) 0.072(2) 0.020(2) -0.0027(19) 0.0021(18)
C5 0.068(2) 0.0650(17) 0.0623(17) 0.0010(16) -0.0056(17) 0.0084(14)
C6 0.081(2) 0.0629(17) 0.0598(17) 0.0015(18) -0.0074(17) 0.0068(14)
C7 0.064(2) 0.107(3) 0.0669(19) -0.007(2) 0.0008(19) 0.0273(18)
C8 0.076(2) 0.088(2) 0.068(2) 0.007(2) -0.0060(18) 0.0095(17)
C9 0.076(2) 0.0732(17) 0.0574(16) -0.0006(18) -0.0056(17) 0.0071(14)
C10 0.076(2) 0.0643(16) 0.0602(17) -0.0003(17) -0.0015(17) 0.0153(14)
C11 0.0674(19) 0.0642(16) 0.0535(16) -0.0119(16) 0.0021(15) 0.0124(13)
C12 0.079(2) 0.0772(19) 0.0618(17) -0.0095(18) -0.0037(18) 0.0102(15)
C13 0.107(3) 0.077(2) 0.0635(18) -0.020(2) -0.003(2) 0.0005(16)
C14 0.105(3) 0.075(2) 0.076(2) -0.006(2) 0.015(2) -0.0010(18)
C15 0.082(2) 0.083(2) 0.086(2) 0.003(2) 0.000(2) 0.0089(19)
C16 0.078(2) 0.0740(19) 0.0669(18) -0.0040(19) -0.0051(18) 0.0008(16)

loop_
_atom_type_symbol
_atom_type_description
_atom_type_scat_dispersion_real
_atom_type_scat_dispersion_imag
_atom_type_scat_source
C C 0.0033 0.0000 'International Tables Vol C Tables 4.2.6.8 and 6.1.1.4'
H H 0.0000 0.0000 'International Tables Vol C Tables 4.2.6.8 and 6.1.1.4'
O O 0.0106 0.0000 'International Tables Vol C Tables 4.2.6.8 and 6.1.1.4'

loop_
_geom_angle_atom_site_label_1
_geom_angle_atom_site_label_2
_geom_angle_atom_site_label_3
_geom_angle
_geom_angle_publ_flag
C2 O1 C6 118.0(3) ?
C7 O3 C5 118.2(2) ?
O2 C2 O1 118.4(4) ?
O2 C2 C3 124.2(4) ?
O1 C2 C3 117.4(3) ?
C4 C3 C2 121.3(3) yes
C4 C3 H3A 119.4 ?
C2 C3 H3A 119.4 ?
C3 C4 C5 119.8(4) yes
C3 C4 H4A 120.1 ?
C5 C4 H4A 120.1 ?
O3 C5 C4 110.3(3) ?
O3 C5 C6 107.1(3) ?
C4 C5 C6 108.6(3) yes
O3 C5 H5A 110.3 ?
C4 C5 H5A 110.3 ?
C6 C5 H5A 110.3 ?
O1 C6 C9 107.3(3) ?
O1 C6 C5 110.5(2) ?
C9 C6 C5 114.8(2) ?
O1 C6 H6A 108.0 ?
C9 C6 H6A 108.0 ?
C5 C6 H6A 108.0 ?
O4B C7 O4A 51.5(10) ?
O4B C7 O3 117.1(5) ?
O4A C7 O3 114.8(8) ?
O4B C7 C8 123.2(4) ?
O4A C7 C8 121.2(5) ?
O3 C7 C8 114.5(3) ?
C7 C8 H8A 109.5 ?
C7 C8 H8B 109.5 ?
H8A C8 H8B 109.5 ?
C7 C8 H8C 109.5 ?
H8A C8 H8C 109.5 ?
H8B C8 H8C 109.5 ?
C10 C9 C6 122.6(3) ?
C10 C9 H9A 118.7 ?
C6 C9 H9A 118.7 ?
C9 C10 C11 128.6(3) ?
C9 C10 H10A 115.7 ?
C11 C10 H10A 115.7 ?
C16 C11 C12 117.5(3) ?
C16 C11 C10 123.0(3) ?
C12 C11 C10 119.5(3) ?
C13 C12 C11 121.6(3) ?
C13 C12 H12A 119.2 ?
C11 C12 H12A 119.2 ?
C14 C13 C12 119.9(3) ?
C14 C13 H13A 120.1 ?
C12 C13 H13A 120.1 ?
C15 C14 C13 119.7(4) ?
C15 C14 H14A 120.2 ?
C13 C14 H14A 120.2 ?
C14 C15 C16 120.9(4) ?
C14 C15 H15A 119.6 ?
C16 C15 H15A 119.6 ?
C15 C16 C11 120.5(3) ?
C15 C16 H16A 119.8 ?
C11 C16 H16A 119.8 ?

loop_
_geom_bond_atom_site_label_1
_geom_bond_atom_site_label_2
_geom_bond_distance
_geom_bond_publ_flag
O1 C2 1.347(4) yes
O1 C6 1.459(4) yes
O2 C2 1.201(5) yes
O3 C7 1.305(3) ?
O3 C5 1.450(3) ?
O4A C7 1.270(9) ?
O4B C7 1.209(6) ?
C2 C3 1.469(6) yes
C3 C4 1.308(5) yes
C3 H3A 0.9300 ?
C4 C5 1.487(4) yes
C4 H4A 0.9300 ?
C5 C6 1.505(4) yes
C5 H5A 0.9800 ?
C6 C9 1.484(4) yes
C6 H6A 0.9800 ?
C7 C8 1.457(5) yes
C8 H8A 0.9600 ?
C8 H8B 0.9600 ?
C8 H8C 0.9600 ?
C9 C10 1.312(4) yes
C9 H9A 0.9300 ?
C10 C11 1.463(4) ?
C10 H10A 0.9300 ?
C11 C16 1.383(4) ?
C11 C12 1.391(4) ?
C12 C13 1.373(4) ?
C12 H12A 0.9300 ?
C13 C14 1.366(5) ?
C13 H13A 0.9300 ?
C14 C15 1.365(5) ?
C14 H14A 0.9300 ?
C15 C16 1.380(4) ?
C15 H15A 0.9300 ?
C16 H16A 0.9300 ?

loop_
_geom_hbond_atom_site_label_D
_geom_hbond_atom_site_label_H
_geom_hbond_atom_site_label_A
_geom_hbond_site_symmetry_A
_geom_hbond_distance_DH
_geom_hbond_distance_HA
_geom_hbond_distance_DA
_geom_hbond_angle_DHA
_geom_hbond_publ_flag
C8 H8A O4B 1_455 0.96 2.59 3.120(8) 115 yes
C8 H8B O4B 4_456 0.96 2.59 3.382(6) 140 yes
C8 H8C O2 3_556 0.96 2.43 3.315(4) 153 yes

loop_
_geom_torsion_atom_site_label_1
_geom_torsion_atom_site_label_2
_geom_torsion_atom_site_label_3
_geom_torsion_atom_site_label_4
_geom_torsion
_geom_torsion_publ_flag
C6 O1 C2 O2 174.5(3) yes
C6 O1 C2 C3 -9.1(4) yes
O2 C2 C3 C4 157.3(4) ?
O1 C2 C3 C4 -18.9(6) yes
C2 C3 C4 C5 6.3(6) yes
C7 O3 C5 C4 -85.8(4) ?
C7 O3 C5 C6 156.3(3) ?
C3 C4 C5 O3 -87.0(4) ?
C3 C4 C5 C6 30.1(5) yes
C2 O1 C6 C9 171.5(3) ?
C2 O1 C6 C5 45.7(4) ?
O3 C5 C6 O1 64.8(3) ?
C4 C5 C6 O1 -54.3(4) yes
O3 C5 C6 C9 -56.6(3) ?
C4 C5 C6 C9 -175.7(3) ?
C5 O3 C7 O4B 24.4(8) ?
C5 O3 C7 O4A -33.3(15) ?
C5 O3 C7 C8 179.9(3) ?
O1 C6 C9 C10 116.9(3) ?
C5 C6 C9 C10 -119.9(3) ?
C6 C9 C10 C11 178.2(3) ?
C9 C10 C11 C16 1.8(5) ?
C9 C10 C11 C12 -178.4(3) ?
C16 C11 C12 C13 -0.1(4) ?
C10 C11 C12 C13 -179.9(3) ?
C11 C12 C13 C14 0.1(5) ?
C12 C13 C14 C15 -0.4(5) ?
C13 C14 C15 C16 0.7(5) ?
C14 C15 C16 C11 -0.7(5) ?
C12 C11 C16 C15 0.4(4) ?
C10 C11 C16 C15 -179.8(3) ?
